data_2012953
loop_
_publ_author_name
'Rivard, Eric'
'McWilliams, Andrew R.'
'Lough, Alan J.'
'Manners, Ian'

_publ_section_title
;
 Bis(trichlorophosphine)iminium salts, [Cl~3~P=N=PCl~3~]^+^, with
 transition metal halide counter-ions
;
_journal_issue 9
_journal_name_full 'Acta Crystallographica Section C'
_journal_page_first i114
_journal_page_last i118
_journal_paper_doi 10.1107/S0108270102012532
_journal_volume 58
_journal_year 2002
_chemical_formula_iupac '(Cl6 N P2) [Nb Cl6]'
_chemical_formula_moiety 'Cl6 N P2 1+, Cl6 Nb 1-'
_chemical_formula_sum 'Cl12 N Nb P2'
_chemical_formula_weight 594.26
_chemical_name_systematic
;
Bis(trichlorophosphino)iminium hexachloroniobate
;
_space_group_IT_number 15
_symmetry_cell_setting monoclinic
_symmetry_space_group_name_Hall '-C 2yc'
_symmetry_space_group_name_H-M 'C 1 2/c 1'
_atom_sites_solution_hydrogens none
_atom_sites_solution_primary direct
_atom_sites_solution_secondary difmap
_audit_creation_method SHELXTL
_cell_angle_alpha 90.00
_cell_angle_beta 103.928(4)
_cell_angle_gamma 90.00
_cell_formula_units_Z 4
_cell_length_a 13.4095(7)
_cell_length_b 8.5268(6)
_cell_length_c 15.0432(9)
_cell_measurement_reflns_used 17033
_cell_measurement_temperature 150.0(10)
_cell_measurement_theta_max 27.5
_cell_measurement_theta_min 2.5
_cell_volume 1669.47(18)
_computing_cell_refinement 'DENZO--SMN (Otwinowski & Minor, 1997)'
_computing_data_collection 'COLLECT (Nonius BV, 2001)'
_computing_data_reduction DENZO--SMN
_computing_molecular_graphics SHELXTL
_computing_publication_material SHELXTL
_computing_structure_refinement SHELXTL
_computing_structure_solution 'SHELXTL (Sheldrick, 1999)'
_diffrn_ambient_temperature 150.0(10)
_diffrn_detector_area_resol_mean 9
_diffrn_measured_fraction_theta_full 0.996
_diffrn_measured_fraction_theta_max 0.996
_diffrn_measurement_device_type 'Nonius KappaCCD'
_diffrn_measurement_method '\f scans and \w scans with \k offsets'
_diffrn_radiation_monochromator graphite
_diffrn_radiation_source 'fine-focus sealed tube'
_diffrn_radiation_type MoK\a
_diffrn_radiation_wavelength 0.71073
_diffrn_reflns_av_R_equivalents 0.029
_diffrn_reflns_av_sigmaI/netI 0.0421
_diffrn_reflns_limit_h_max 17
_diffrn_reflns_limit_h_min -17
_diffrn_reflns_limit_k_max 11
_diffrn_reflns_limit_k_min -11
_diffrn_reflns_limit_l_max 18
_diffrn_reflns_limit_l_min -19
_diffrn_reflns_number 6672
_diffrn_reflns_theta_full 27.47
_diffrn_reflns_theta_max 27.47
_diffrn_reflns_theta_min 2.79
_diffrn_standards_decay_% 0
_diffrn_standards_number 0
_exptl_absorpt_coefficient_mu 2.805
_exptl_absorpt_correction_T_max 0.568
_exptl_absorpt_correction_T_min 0.531
_exptl_absorpt_correction_type multi-scan
_exptl_absorpt_process_details '(DENZO--SMN; Otwinowski & Minor, 1997)'
_exptl_crystal_colour yellow
_exptl_crystal_density_diffrn 2.364
_exptl_crystal_density_method 'not measured'
_exptl_crystal_description block
_exptl_crystal_F_000 1128
_exptl_crystal_size_max 0.23
_exptl_crystal_size_mid 0.20
_exptl_crystal_size_min 0.20
_refine_diff_density_max 0.946
_refine_diff_density_min -0.784
_refine_ls_extinction_coef 0.0010(2)
_refine_ls_extinction_expression Fc^*^=kFc[1+0.001xFc^2^\l^3^/sin(2\q)]^-1/4^
_refine_ls_extinction_method SHELXL97
_refine_ls_goodness_of_fit_ref 1.083
_refine_ls_hydrogen_treatment none
_refine_ls_matrix_type full
_refine_ls_number_parameters 76
_refine_ls_number_reflns 1908
_refine_ls_number_restraints 0
_refine_ls_restrained_S_all 1.083
_refine_ls_R_factor_all 0.0380
_refine_ls_R_factor_gt 0.0312
_refine_ls_shift/su_max 0.003
_refine_ls_shift/su_mean 0.000
_refine_ls_structure_factor_coef Fsqd
_refine_ls_weighting_details 'calc w = 1/[\s^2^(Fo^2^)+(0.0358P)^2^+2.7251P] where P = (Fo^2^+2Fc^2^)/3'
_refine_ls_weighting_scheme calc
_refine_ls_wR_factor_gt 0.0773
_refine_ls_wR_factor_ref 0.0818
_reflns_number_gt 1676
_reflns_number_total 1908
_reflns_threshold_expression I>2\s(I)
_cod_data_source_file sk1570.cif
_cod_data_source_block I
_cod_original_sg_symbol_H-M 'C 2/c'
_cod_database_code 2012953
_cod_database_fobs_code 2012953

loop_
_symmetry_equiv_pos_as_xyz
'x, y, z'
'-x, y, -z+1/2'
'x+1/2, y+1/2, z'
'-x+1/2, y+1/2, -z+1/2'
'-x, -y, -z'
'x, -y, z-1/2'
'-x+1/2, -y+1/2, -z'
'x+1/2, -y+1/2, z-1/2'

loop_
_atom_site_label
_atom_site_fract_x
_atom_site_fract_y
_atom_site_fract_z
_atom_site_U_iso_or_equiv
_atom_site_adp_type
_atom_site_calc_flag
_atom_site_refinement_flags
_atom_site_occupancy
_atom_site_disorder_assembly
_atom_site_disorder_group
_atom_site_type_symbol
Nb1 0.5000 0.5000 0.5000 0.01987(14) Uani d S 1 . . Nb
Cl1 0.43029(6) 0.52104(10) 0.34174(5) 0.03082(19) Uani d . 1 . . Cl
Cl2 0.33755(5) 0.55809(10) 0.52679(5) 0.0305(2) Uani d . 1 . . Cl
Cl3 0.46019(6) 0.23098(9) 0.49137(5) 0.02995(19) Uani d . 1 . . Cl
Cl4 0.36747(6) -0.13810(10) 0.67486(7) 0.0428(2) Uani d . 1 . . Cl
Cl5 0.33281(6) 0.06664(10) 0.83832(5) 0.0349(2) Uani d . 1 . . Cl
Cl6 0.29883(6) 0.21551(10) 0.64448(5) 0.0327(2) Uani d . 1 . . Cl
P1 0.38737(5) 0.07236(9) 0.72896(5) 0.02275(19) Uani d . 1 . . P
N1 0.5000 0.1297(5) 0.7500 0.0342(9) Uani d S 1 . . N

loop_
_atom_site_aniso_label
_atom_site_aniso_U_11
_atom_site_aniso_U_22
_atom_site_aniso_U_33
_atom_site_aniso_U_12
_atom_site_aniso_U_13
_atom_site_aniso_U_23
Nb1 0.0221(2) 0.0193(2) 0.0186(2) -0.00044(12) 0.00564(14) -0.00037(12)
Cl1 0.0373(4) 0.0343(4) 0.0195(3) -0.0025(3) 0.0042(3) 0.0018(3)
Cl2 0.0254(4) 0.0340(4) 0.0343(4) 0.0006(3) 0.0113(3) -0.0056(3)
Cl3 0.0349(4) 0.0202(4) 0.0339(4) -0.0027(3) 0.0067(3) -0.0010(3)
Cl4 0.0375(4) 0.0274(5) 0.0617(6) -0.0019(3) 0.0087(4) -0.0169(4)
Cl5 0.0379(4) 0.0387(5) 0.0306(4) -0.0030(3) 0.0128(3) 0.0059(3)
Cl6 0.0306(4) 0.0351(5) 0.0307(4) 0.0041(3) 0.0039(3) 0.0072(3)
P1 0.0183(3) 0.0197(4) 0.0305(4) 0.0002(3) 0.0065(3) -0.0008(3)
N1 0.0221(17) 0.025(2) 0.056(2) 0.000 0.0105(16) 0.000

loop_
_atom_type_symbol
_atom_type_description
_atom_type_scat_dispersion_real
_atom_type_scat_dispersion_imag
_atom_type_scat_source
N N 0.0061 0.0033 'International Tables Vol C Tables 4.2.6.8 and 6.1.1.4'
P P 0.1023 0.0942 'International Tables Vol C Tables 4.2.6.8 and 6.1.1.4'
Cl Cl 0.1484 0.1585 'International Tables Vol C Tables 4.2.6.8 and 6.1.1.4'
Nb Nb -2.0727 0.6215 'International Tables Vol C Tables 4.2.6.8 and 6.1.1.4'

loop_
_geom_angle_atom_site_label_1
_geom_angle_atom_site_label_2
_geom_angle_atom_site_label_3
_geom_angle_site_symmetry_1
_geom_angle_site_symmetry_3
_geom_angle
_geom_angle_publ_flag
Cl1 Nb1 Cl1 . 5_666 180.0000(10) ?
Cl1 Nb1 Cl3 . 5_666 90.64(3) y
Cl1 Nb1 Cl3 5_666 5_666 89.36(3) ?
Cl1 Nb1 Cl3 . . 89.36(3) y
Cl1 Nb1 Cl3 5_666 . 90.64(3) ?
Cl3 Nb1 Cl3 5_666 . 180.0 ?
Cl1 Nb1 Cl2 . . 89.92(3) ?
Cl1 Nb1 Cl2 5_666 . 90.08(3) ?
Cl3 Nb1 Cl2 5_666 . 89.57(3) ?
Cl3 Nb1 Cl2 . . 90.43(3) ?
Cl1 Nb1 Cl2 . 5_666 90.08(3) ?
Cl1 Nb1 Cl2 5_666 5_666 89.92(3) ?
Cl3 Nb1 Cl2 5_666 5_666 90.43(3) ?
Cl3 Nb1 Cl2 . 5_666 89.57(3) ?
Cl2 Nb1 Cl2 . 5_666 180.0 ?
N1 P1 Cl6 . . 110.34(12) y
N1 P1 Cl5 . . 112.37(5) y
Cl6 P1 Cl5 . . 105.78(5) y
N1 P1 Cl4 . . 113.76(13) y
Cl6 P1 Cl4 . . 107.58(5) y
Cl5 P1 Cl4 . . 106.57(5) y
P1 N1 P1 . 2_656 143.1(3) y

loop_
_geom_bond_atom_site_label_1
_geom_bond_atom_site_label_2
_geom_bond_site_symmetry_2
_geom_bond_distance
_geom_bond_publ_flag
Nb1 Cl1 . 2.3457(7) y
Nb1 Cl3 . 2.3517(7) y
Nb1 Cl2 . 2.3613(7) y
Cl4 P1 . 1.9620(11) ?
Cl5 P1 . 1.9554(11) ?
Cl6 P1 . 1.9464(10) ?
P1 N1 . 1.5460(14) y

loop_
_geom_torsion_atom_site_label_1
_geom_torsion_atom_site_label_2
_geom_torsion_atom_site_label_3
_geom_torsion_atom_site_label_4
_geom_torsion_site_symmetry_4
_geom_torsion
_geom_torsion_publ_flag
Cl6 P1 N1 P1 2_656 -145.96(6) y
Cl5 P1 N1 P1 2_656 96.25(7) ?
Cl4 P1 N1 P1 2_656 -24.95(5) ?
